data_7161018
loop_
_publ_author_name
'Lv, Qing-Long'
'Fan, Yue'
'Qi, Yuanbing'
'Lu, Yuzhe'
'Xue, Yinjiang'
'Shi, Ao-Tong'
'Xia, Hongqiang'
'Li, Dianjun'

_publ_section_title
;
 Base-promoted cascade haloamination/&#x3b2;-elimination of alkenyl
 thianthrenium salts: access to (<i>Z</i>)-&#x3b2;-chloroenamines.
;
_journal_issue 11
_journal_name_full 'Organic &amp; biomolecular chemistry'
_journal_page_first 2225
_journal_page_last 2229
_journal_paper_doi 10.1039/d6ob00027d
_journal_volume 24
_journal_year 2026
_chemical_formula_moiety 'C27 H30 Cl N O2 S'
_chemical_formula_sum 'C27 H30 Cl N O2 S'
_chemical_formula_weight 468.03
_chemical_name_systematic (Z)-N-(2-([1,1'-biphenyl]-4-yl)-2-chlorovinyl)-N-hexyl-4-methylbenzenesulfonamide
_space_group_crystal_system monoclinic
_space_group_IT_number 14
_space_group_name_Hall '-P 2yn'
_space_group_name_H-M_alt 'P 1 21/n 1'
_atom_sites_solution_hydrogens geom
_atom_sites_solution_primary dual
_atom_sites_solution_secondary difmap
_audit_creation_date 2025-09-19
_audit_creation_method
;
Olex2 1.5
(compiled 2022.04.07 svn.rca3783a0 for OlexSys, GUI svn.r6498)
;
_audit_update_record
;
2025-09-22 deposited with the CCDC.	2026-02-16 downloaded from the CCDC.
;
_cell_angle_alpha 90
_cell_angle_beta 94.007(2)
_cell_angle_gamma 90
_cell_formula_units_Z 4
_cell_length_a 5.5758(3)
_cell_length_b 20.3604(10)
_cell_length_c 22.2066(12)
_cell_measurement_reflns_used 1672
_cell_measurement_temperature 298(2)
_cell_measurement_theta_max 16.608
_cell_measurement_theta_min 2.201
_cell_volume 2514.9(2)
_computing_cell_refinement 'SAINT V8.40B (Bruker, 2016)'
_computing_data_collection 'Bruker D8 Venture diffractometer'
_computing_data_reduction 'SAINT V8.40B (Bruker, 2016)'
_computing_molecular_graphics 'Olex2 1.5 (Dolomanov et al., 2009)'
_computing_publication_material 'Olex2 1.5 (Dolomanov et al., 2009)'
_computing_structure_refinement 'SHELXL 2025/1 (Sheldrick, 2015)'
_computing_structure_solution 'SHELXT 2018/2 (Sheldrick, 2018)'
_diffrn_ambient_temperature 298(2)
_diffrn_detector 'Bruker PHOTON-II area detector'
_diffrn_detector_area_resol_mean 7.4
_diffrn_detector_type 'CMOS-PHOTONII area detector'
_diffrn_measured_fraction_theta_full 1.000
_diffrn_measured_fraction_theta_max 1.000
_diffrn_measurement_device 'three-circle diffractometer'
_diffrn_measurement_device_type 'Bruker PHOTON-II area detector'
_diffrn_measurement_method 'phi and omega scans'
_diffrn_radiation_monochromator graphite
_diffrn_radiation_probe x-ray
_diffrn_radiation_type MoK\a
_diffrn_radiation_wavelength 0.71073
_diffrn_reflns_av_R_equivalents 0.1229
_diffrn_reflns_av_unetI/netI 0.0752
_diffrn_reflns_Laue_measured_fraction_full 1.000
_diffrn_reflns_Laue_measured_fraction_max 1.000
_diffrn_reflns_limit_h_max 6
_diffrn_reflns_limit_h_min -6
_diffrn_reflns_limit_k_max 23
_diffrn_reflns_limit_k_min -23
_diffrn_reflns_limit_l_max 25
_diffrn_reflns_limit_l_min -25
_diffrn_reflns_number 31299
_diffrn_reflns_point_group_measured_fraction_full 1.000
_diffrn_reflns_point_group_measured_fraction_max 1.000
_diffrn_reflns_theta_full 24.499
_diffrn_reflns_theta_max 24.499
_diffrn_reflns_theta_min 1.358
_diffrn_source 'sealed X-ray tube'
_diffrn_source_current 1.4
_diffrn_source_power 0.07
_diffrn_source_target Mo
_diffrn_source_voltage 50.0
_exptl_absorpt_coefficient_mu 0.258
_exptl_absorpt_correction_T_max 0.7456
_exptl_absorpt_correction_T_min 0.6687
_exptl_absorpt_correction_type multi-scan
_exptl_absorpt_process_details
;
SADABS-2016/2 (Bruker,2016/2) was used for absorption correction.
wR2(int) was 0.1099 before and 0.0659 after correction.
The Ratio of minimum to maximum transmission is 0.8969.
The \l/2 correction factor is Not present.
;
_exptl_crystal_colour 'clear light colourless'
_exptl_crystal_colour_lustre clear
_exptl_crystal_colour_modifier light
_exptl_crystal_colour_primary colourless
_exptl_crystal_density_diffrn 1.236
_exptl_crystal_density_method 'not measured'
_exptl_crystal_description block
_exptl_crystal_F_000 992
_exptl_crystal_size_max 0.13
_exptl_crystal_size_mid 0.12
_exptl_crystal_size_min 0.1
_refine_diff_density_max 0.306
_refine_diff_density_min -0.318
_refine_diff_density_rms 0.061
_refine_ls_extinction_coef 0.016(3)
_refine_ls_extinction_expression Fc^*^=kFc[1+0.001xFc^2^\l^3^/sin(2\q)]^-1/4^
_refine_ls_extinction_method 'SHELXL-2019/2 (Sheldrick 2019)'
_refine_ls_goodness_of_fit_ref 1.041
_refine_ls_hydrogen_treatment constr
_refine_ls_matrix_type full
_refine_ls_number_parameters 540
_refine_ls_number_reflns 4196
_refine_ls_number_restraints 909
_refine_ls_restrained_S_all 1.008
_refine_ls_R_factor_all 0.2045
_refine_ls_R_factor_gt 0.0940
_refine_ls_shift/su_max 0.000
_refine_ls_shift/su_mean 0.000
_refine_ls_structure_factor_coef Fsqd
_refine_ls_weighting_details 'w=1/[\s^2^(Fo^2^)+(0.1165P)^2^+5.9385P] where P=(Fo^2^+2Fc^2^)/3'
_refine_ls_weighting_scheme calc
_refine_ls_wR_factor_gt 0.2332
_refine_ls_wR_factor_ref 0.3325
_reflns_Friedel_coverage 0.000
_reflns_number_gt 1676
_reflns_number_total 4196
_reflns_threshold_expression 'I > 2\s(I)'
_cod_data_source_file d6ob00027d2.cif
_cod_data_source_block lql
_cod_depositor_comments
;
The following automatic conversions were performed:

data item '_diffrn_radiation_probe' value 'X-ray' was changed to
'x-ray' in accordance with the
/home/data/users/saulius/crontab/automatic-downloads/rss-feeds/RSC/lib/dictionaries/cif_core.dic
dictionary named 'cif_core.dic' version 2.4.2 last updated on
2011-04-26.

Automatic conversion script
Id: cif_fix_values 8170 2020-07-09 18:12:32Z antanas 

 Adding full bibliography for 7161018.cif.
;
_cod_database_code 7161018
_shelx_shelxl_version_number 2019/3
_shelx_space_group_comment
;
The symmetry employed for this shelxl refinement is uniquely defined
by the following loop, which should always be used as a source of
symmetry information in preference to the above space-group names.
They are only intended as comments.
;
_shelx_estimated_absorpt_t_max 0.975
_shelx_estimated_absorpt_t_min 0.967
_exptl_crystal_mounting_method
;
 Crystals were removed from the crystallisation vial and immediately coated
 with PDMS (polydimethylsiloxane/Dimethicone, CAS: 9006-65-9 on a glass slide.
 A suitable single crystal was selected and mounted on a glass fiber using
 vacuum silicone grease as adhesive. The glass fiber with single crystal was
 mounted on copper pin with solid paraffin. Operator: DJ_Tokyo.
;
_olex2_refinement_description
;
1. Fixed Uiso
 At 1.2 times of:
  All C(H) groups, All C(H,H) groups, All C(H,H,H,H) groups
 At 1.5 times of:
  All C(H,H,H) groups
2. Restrained distances
 C11-C10 = C15-C10 = C15-C14 = C14-C13 = C13-C12 = C12-C11 = C17-C16 = C21-C16
 = C21-C20 = C20-C19 = C19-C18 = C18-C17
 1.395 with sigma of 0.01
3. Restrained planarity
 C10, C11, C12, C13, C14, C15, C9, C16
 with sigma of 0.01
 C16, C17, C18, C19, C20, C21, C13
 with sigma of 0.01
4. Uiso/Uaniso restraints and constraints
S1 \\sim O1 \\sim O2 \\sim C1 \\sim C2 \\sim C3 \\sim C4 \\sim C5 \\sim C6
\\sim C7 \\sim O1A \\sim O2A \\sim C1A \\sim C2A \\sim C3A \\sim C4A \\sim C5A
\\sim C6A \\sim C7A: within 2A with sigma of 0.01 and sigma for terminal atoms
of 0.02 within 2A
C22 \\sim C23 \\sim C24 \\sim C25 \\sim C26 \\sim C27 \\sim C23A \\sim C24A
\\sim C25A \\sim C26A \\sim C27A: within 2A with sigma of 0.01 and sigma for
terminal atoms of 0.02 within 2A
C9 \\sim Cl1 \\sim C10 \\sim C11 \\sim C12 \\sim C13 \\sim C14 \\sim C15 \\sim
C16 \\sim C17 \\sim C18 \\sim C19 \\sim C20 \\sim C21 \\sim Cl1A \\sim C10A
\\sim C11A \\sim C12A \\sim C13A \\sim C14A \\sim C15A \\sim C16A \\sim C17A
\\sim C18A \\sim C19A \\sim C20A \\sim C21A: within 2A with sigma of 0.01 and
sigma for terminal atoms of 0.02 within 2A
5. Same fragment restrains
{S1, O1A, O2A, C1A, C2A, C3A, C4A, C5A, C6A, C7A} sigma for 1-2: 0.01, 1-3: 0.01
as in
{S1, O1, O2, C1, C2, C3, C4, C5, C6, C7}
{C9, Cl1A, C10A, C11A, C12A, C13A, C14A, C15A, C16A, C17A, C18A, C19A, C20A,
C21A} sigma for 1-2: 0.01, 1-3: 0.01
as in
{C9, Cl1, C10, C11, C12, C13, C14, C15, C16, C17, C18, C19, C20, C21}
{C22, C23A, C24A, C25A, C26A, C27A} sigma for 1-2: 0.01, 1-3: 0.01
as in
{C22, C23, C24, C25, C26, C27}
6. Others
 Sof(O1A)=Sof(O2A)=Sof(C1A)=Sof(C2A)=Sof(H2A)=Sof(C3A)=Sof(H3A)=Sof(C4A)=
 Sof(C5A)=Sof(H5A)=Sof(C6A)=Sof(H6A)=Sof(C7A)=Sof(H7AA)=Sof(H7AB)=Sof(H7AC)=1-
 FVAR(1)
 Sof(O1)=Sof(O2)=Sof(C1)=Sof(C2)=Sof(H2)=Sof(C3)=Sof(H3)=Sof(C4)=Sof(C5)=
 Sof(H5)=Sof(C6)=Sof(H6)=Sof(C7)=Sof(H7A)=Sof(H7B)=Sof(H7C)=FVAR(1)
 Sof(H22C)=Sof(H22D)=Sof(C23A)=Sof(H23C)=Sof(H23D)=Sof(C24A)=Sof(H24C)=
 Sof(H24D)=Sof(C25A)=Sof(H25C)=Sof(H25D)=Sof(C26A)=Sof(H26C)=Sof(H26D)=
 Sof(C27A)=Sof(H27D)=Sof(H27E)=Sof(H27F)=1-FVAR(2)
 Sof(H22A)=Sof(H22B)=Sof(C23)=Sof(H23A)=Sof(H23B)=Sof(C24)=Sof(H24A)=Sof(H24B)=
 Sof(C25)=Sof(H25A)=Sof(H25B)=Sof(C26)=Sof(H26A)=Sof(H26B)=Sof(C27)=Sof(H27A)=
 Sof(H27B)=Sof(H27C)=FVAR(2)
 Sof(Cl1A)=Sof(C10A)=Sof(C11A)=Sof(H11A)=Sof(C12A)=Sof(H12A)=Sof(C13A)=
 Sof(C14A)=Sof(H14A)=Sof(C15A)=Sof(H15A)=Sof(C16A)=Sof(C17A)=Sof(H17A)=
 Sof(C18A)=Sof(H18A)=Sof(C19A)=Sof(H19A)=Sof(C20A)=Sof(H20A)=Sof(C21A)=
 Sof(H21A)=1-FVAR(3)
 Sof(Cl1)=Sof(C10)=Sof(C11)=Sof(H11)=Sof(C12)=Sof(H12)=Sof(C13)=Sof(C14)=
 Sof(H14)=Sof(C15)=Sof(H15)=Sof(C16)=Sof(C17)=Sof(H17)=Sof(C18)=Sof(H18)=
 Sof(C19)=Sof(H19)=Sof(C20)=Sof(H20)=Sof(C21)=Sof(H21)=FVAR(3)
7.a Secondary CH2 refined with riding coordinates:
 C22(H22A,H22B), C22(H22C,H22D), C23(H23A,H23B), C24(H24A,H24B), C25(H25A,
 H25B), C26(H26A,H26B), C23A(H23C,H23D), C24A(H24C,H24D), C25A(H25C,H25D),
 C26A(H26C,H26D)
7.b Aromatic/amide H refined with riding coordinates:
 C2(H2), C3(H3), C5(H5), C6(H6), C8(H8), C11(H11), C12(H12), C14(H14),
 C15(H15), C17(H17), C18(H18), C19(H19), C20(H20), C21(H21), C11A(H11A),
 C12A(H12A), C14A(H14A), C15A(H15A), C17A(H17A), C18A(H18A), C19A(H19A),
 C20A(H20A), C21A(H21A), C2A(H2A), C3A(H3A), C5A(H5A), C6A(H6A)
7.c Idealised Me refined as rotating group:
 C7(H7A,H7B,H7C), C27(H27A,H27B,H27C), C7A(H7AA,H7AB,H7AC), C27A(H27D,H27E,H27F)
;
_olex2_submission_special_instructions 'No special instructions were received'

loop_
_space_group_symop_operation_xyz
'x, y, z'
'-x+1/2, y+1/2, -z+1/2'
'-x, -y, -z'
'x-1/2, -y-1/2, z-1/2'

loop_
_atom_site_label
_atom_site_type_symbol
_atom_site_fract_x
_atom_site_fract_y
_atom_site_fract_z
_atom_site_U_iso_or_equiv
_atom_site_adp_type
_atom_site_occupancy
_atom_site_site_symmetry_order
_atom_site_calc_flag
_atom_site_refinement_flags_posn
_atom_site_refinement_flags_adp
_atom_site_refinement_flags_occupancy
_atom_site_disorder_assembly
_atom_site_disorder_group
S1 S 0.8776(4) 0.63686(14) 0.80859(10) 0.1014(9) Uani 1 1 d D U . . .
O1 O 1.018(2) 0.6085(9) 0.7614(6) 0.110(5) Uani 0.522(16) 1 d D U P A 1
O2 O 0.996(3) 0.6637(10) 0.8630(6) 0.102(6) Uani 0.522(16) 1 d D U P A 1
C1 C 0.685(4) 0.6949(12) 0.7755(5) 0.094(3) Uani 0.522(16) 1 d D U P A 1
C2 C 0.572(3) 0.7389(8) 0.8101(7) 0.096(3) Uani 0.522(16) 1 d D U P A 1
H2 H 0.608448 0.739255 0.851572 0.115 Uiso 0.522(16) 1 calc R U P A 1
C3 C 0.403(3) 0.7830(7) 0.7852(8) 0.098(3) Uani 0.522(16) 1 d D U P A 1
H3 H 0.327078 0.812570 0.809422 0.117 Uiso 0.522(16) 1 calc R U P A 1
C4 C 0.350(4) 0.7817(9) 0.7214(9) 0.098(3) Uani 0.522(16) 1 d D U P A 1
C5 C 0.461(3) 0.7379(10) 0.6882(7) 0.102(3) Uani 0.522(16) 1 d D U P A 1
H5 H 0.428670 0.738414 0.646563 0.122 Uiso 0.522(16) 1 calc R U P A 1
C6 C 0.622(3) 0.6918(9) 0.7130(5) 0.100(3) Uani 0.522(16) 1 d D U P A 1
H6 H 0.686227 0.659729 0.689119 0.119 Uiso 0.522(16) 1 calc R U P A 1
C7 C 0.174(4) 0.8305(9) 0.6930(10) 0.118(5) Uani 0.522(16) 1 d D U P A 1
H7A H 0.038909 0.834374 0.717179 0.177 Uiso 0.522(16) 1 calc R U P A 1
H7B H 0.120509 0.815872 0.653204 0.177 Uiso 0.522(16) 1 calc R U P A 1
H7C H 0.251212 0.872511 0.690356 0.177 Uiso 0.522(16) 1 calc R U P A 1
N1 N 0.7151(10) 0.5705(3) 0.8189(3) 0.0821(18) Uani 1 1 d . . . . .
C8 C 0.6033(13) 0.5431(4) 0.7647(3) 0.087(2) Uani 1 1 d . . . . .
H8 H 0.464827 0.563369 0.747969 0.104 Uiso 1 1 calc R U . . .
C9 C 0.6830(12) 0.4910(4) 0.7367(4) 0.092(2) Uani 1 1 d D U . . .
Cl1 Cl 0.9138(10) 0.4410(4) 0.7722(3) 0.096(2) Uani 0.503(5) 1 d D U P B 1
C10 C 0.5737(11) 0.4589(5) 0.6815(4) 0.083(2) Uani 0.503(5) 1 d D U P B 1
C11 C 0.4347(16) 0.4981(5) 0.6418(4) 0.085(3) Uani 0.503(5) 1 d D U P B 1
H11 H 0.413831 0.542144 0.651326 0.102 Uiso 0.503(5) 1 calc R U P B 1
C12 C 0.3262(18) 0.4741(5) 0.5886(4) 0.088(3) Uani 0.503(5) 1 d D U P B 1
H12 H 0.234104 0.502115 0.563300 0.106 Uiso 0.503(5) 1 calc R U P B 1
C13 C 0.3512(16) 0.4096(5) 0.5722(4) 0.090(2) Uani 0.503(5) 1 d D U P B 1
C14 C 0.4899(18) 0.3682(6) 0.6119(5) 0.088(3) Uani 0.503(5) 1 d D U P B 1
H14 H 0.507801 0.324168 0.602038 0.105 Uiso 0.503(5) 1 calc R U P B 1
C15 C 0.6002(19) 0.3923(5) 0.6656(5) 0.088(3) Uani 0.503(5) 1 d D U P B 1
H15 H 0.691812 0.364352 0.691096 0.105 Uiso 0.503(5) 1 calc R U P B 1
C16 C 0.2204(18) 0.3930(4) 0.5118(5) 0.095(2) Uani 0.503(5) 1 d D U P B 1
C17 C 0.346(2) 0.4010(6) 0.4602(5) 0.103(3) Uani 0.503(5) 1 d D U P B 1
H17 H 0.504058 0.415933 0.462505 0.123 Uiso 0.503(5) 1 calc R U P B 1
C18 C 0.225(3) 0.3856(6) 0.4053(6) 0.105(3) Uani 0.503(5) 1 d D U P B 1
H18 H 0.304737 0.390606 0.370103 0.126 Uiso 0.503(5) 1 calc R U P B 1
C19 C -0.010(2) 0.3631(6) 0.4010(6) 0.104(3) Uani 0.503(5) 1 d D U P B 1
H19 H -0.086414 0.353035 0.363583 0.125 Uiso 0.503(5) 1 calc R U P B 1
C20 C -0.128(2) 0.3560(7) 0.4531(6) 0.107(3) Uani 0.503(5) 1 d D U P B 1
H20 H -0.285134 0.340584 0.450500 0.128 Uiso 0.503(5) 1 calc R U P B 1
C21 C -0.018(2) 0.3711(6) 0.5095(6) 0.101(3) Uani 0.503(5) 1 d D U P B 1
H21 H -0.099373 0.366775 0.544342 0.122 Uiso 0.503(5) 1 calc R U P B 1
C22 C 0.5557(14) 0.5713(4) 0.8702(4) 0.094(2) Uani 1 1 d D U . . .
H22A H 0.398217 0.588262 0.856934 0.113 Uiso 0.481(17) 1 calc R U P C 1
H22B H 0.624124 0.599011 0.902523 0.113 Uiso 0.481(17) 1 calc R U P C 1
H22C H 0.407027 0.593117 0.856571 0.113 Uiso 0.519(17) 1 calc R U P C 2
H22D H 0.632634 0.597983 0.902177 0.113 Uiso 0.519(17) 1 calc R U P C 2
C23 C 0.536(3) 0.5013(10) 0.8917(19) 0.103(4) Uani 0.481(17) 1 d D U P C 1
H23A H 0.408813 0.498835 0.919275 0.124 Uiso 0.481(17) 1 calc R U P C 1
H23B H 0.490546 0.473536 0.857332 0.124 Uiso 0.481(17) 1 calc R U P C 1
C24 C 0.761(4) 0.4753(9) 0.9227(15) 0.109(4) Uani 0.481(17) 1 d D U P C 1
H24A H 0.800673 0.501082 0.958729 0.131 Uiso 0.481(17) 1 calc R U P C 1
H24B H 0.891354 0.480664 0.896213 0.131 Uiso 0.481(17) 1 calc R U P C 1
C25 C 0.746(4) 0.4019(8) 0.9406(12) 0.121(4) Uani 0.481(17) 1 d D U P C 1
H25A H 0.627078 0.397377 0.970323 0.146 Uiso 0.481(17) 1 calc R U P C 1
H25B H 0.689102 0.376823 0.905275 0.146 Uiso 0.481(17) 1 calc R U P C 1
C26 C 0.977(4) 0.3731(9) 0.9658(12) 0.133(5) Uani 0.481(17) 1 d D U P C 1
H26A H 1.095675 0.381660 0.936812 0.159 Uiso 0.481(17) 1 calc R U P C 1
H26B H 1.026434 0.397984 1.001857 0.159 Uiso 0.481(17) 1 calc R U P C 1
C27 C 0.996(6) 0.3077(10) 0.9809(13) 0.162(7) Uani 0.481(17) 1 d D U P C 1
H27A H 0.982626 0.302744 1.023537 0.244 Uiso 0.481(17) 1 calc R U P C 1
H27B H 1.148536 0.291199 0.970370 0.244 Uiso 0.481(17) 1 calc R U P C 1
H27C H 0.869116 0.283644 0.959347 0.244 Uiso 0.481(17) 1 calc R U P C 1
Cl1A Cl 0.9800(9) 0.4697(4) 0.7566(4) 0.114(3) Uani 0.497(5) 1 d D U P B 2
C10A C 0.5816(18) 0.4703(8) 0.6776(5) 0.083(2) Uani 0.497(5) 1 d D U P B 2
C11A C 0.3389(18) 0.4821(7) 0.6617(5) 0.079(3) Uani 0.497(5) 1 d D U P B 2
H11A H 0.250898 0.507548 0.687060 0.095 Uiso 0.497(5) 1 calc R U P B 2
C12A C 0.225(2) 0.4567(7) 0.6090(5) 0.080(3) Uani 0.497(5) 1 d D U P B 2
H12A H 0.065044 0.467304 0.599052 0.096 Uiso 0.497(5) 1 calc R U P B 2
C13A C 0.342(2) 0.4166(7) 0.5714(5) 0.089(2) Uani 0.497(5) 1 d D U P B 2
C14A C 0.5979(19) 0.4156(8) 0.5810(6) 0.089(2) Uani 0.497(5) 1 d D U P B 2
H14A H 0.688374 0.397250 0.551602 0.107 Uiso 0.497(5) 1 calc R U P B 2
C15A C 0.714(2) 0.4410(7) 0.6325(5) 0.086(2) Uani 0.497(5) 1 d D U P B 2
H15A H 0.880939 0.439062 0.637692 0.104 Uiso 0.497(5) 1 calc R U P B 2
C16A C 0.196(3) 0.3855(7) 0.5183(5) 0.098(2) Uani 0.497(5) 1 d D U P B 2
C17A C 0.195(3) 0.4183(7) 0.4630(6) 0.100(3) Uani 0.497(5) 1 d D U P B 2
H17A H 0.275777 0.457954 0.459540 0.120 Uiso 0.497(5) 1 calc R U P B 2
C18A C 0.071(3) 0.3899(8) 0.4136(7) 0.106(3) Uani 0.497(5) 1 d D U P B 2
H18A H 0.059662 0.412691 0.377208 0.127 Uiso 0.497(5) 1 calc R U P B 2
C19A C -0.037(3) 0.3290(9) 0.4164(7) 0.111(3) Uani 0.497(5) 1 d D U P B 2
H19A H -0.124817 0.311773 0.382912 0.133 Uiso 0.497(5) 1 calc R U P B 2
C20A C -0.011(3) 0.2943(8) 0.4695(7) 0.114(3) Uani 0.497(5) 1 d D U P B 2
H20A H -0.083142 0.253285 0.471774 0.137 Uiso 0.497(5) 1 calc R U P B 2
C21A C 0.121(3) 0.3191(7) 0.5203(6) 0.107(3) Uani 0.497(5) 1 d D U P B 2
H21A H 0.158636 0.292978 0.554018 0.128 Uiso 0.497(5) 1 calc R U P B 2
O1A O 1.052(2) 0.6368(10) 0.7615(6) 0.117(6) Uani 0.478(16) 1 d D U P A 2
O2A O 0.959(3) 0.6490(12) 0.8709(5) 0.098(6) Uani 0.478(16) 1 d D U P A 2
C1A C 0.668(5) 0.6986(13) 0.7870(6) 0.094(3) Uani 0.478(16) 1 d D U P A 2
C2A C 0.533(3) 0.7281(8) 0.8280(7) 0.094(3) Uani 0.478(16) 1 d D U P A 2
H2A H 0.567666 0.719312 0.868756 0.113 Uiso 0.478(16) 1 calc R U P A 2
C3A C 0.346(3) 0.7711(8) 0.8111(9) 0.098(3) Uani 0.478(16) 1 d D U P A 2
H3A H 0.252075 0.789420 0.839851 0.118 Uiso 0.478(16) 1 calc R U P A 2
C4A C 0.301(3) 0.7862(9) 0.7486(10) 0.100(3) Uani 0.478(16) 1 d D U P A 2
C5A C 0.450(3) 0.7620(11) 0.7099(9) 0.102(3) Uani 0.478(16) 1 d D U P A 2
H5A H 0.429585 0.775171 0.669727 0.123 Uiso 0.478(16) 1 calc R U P A 2
C6A C 0.635(3) 0.7180(9) 0.7262(7) 0.098(3) Uani 0.478(16) 1 d D U P A 2
H6A H 0.734252 0.701958 0.697633 0.118 Uiso 0.478(16) 1 calc R U P A 2
C7A C 0.093(4) 0.8300(10) 0.7284(11) 0.123(6) Uani 0.478(16) 1 d D U P A 2
H7AA H -0.009019 0.835929 0.761131 0.185 Uiso 0.478(16) 1 calc R U P A 2
H7AB H 0.002339 0.810124 0.694879 0.185 Uiso 0.478(16) 1 calc R U P A 2
H7AC H 0.152389 0.871946 0.716438 0.185 Uiso 0.478(16) 1 calc R U P A 2
C23A C 0.493(3) 0.5064(10) 0.8967(17) 0.102(4) Uani 0.519(17) 1 d D U P C 2
H23C H 0.368362 0.513124 0.924319 0.122 Uiso 0.519(17) 1 calc R U P C 2
H23D H 0.428277 0.478029 0.864451 0.122 Uiso 0.519(17) 1 calc R U P C 2
C24A C 0.700(3) 0.4724(9) 0.9295(14) 0.108(4) Uani 0.519(17) 1 d D U P C 2
H24C H 0.757884 0.499077 0.963710 0.130 Uiso 0.519(17) 1 calc R U P C 2
H24D H 0.829839 0.468228 0.902865 0.130 Uiso 0.519(17) 1 calc R U P C 2
C25A C 0.634(4) 0.4034(8) 0.9524(10) 0.116(4) Uani 0.519(17) 1 d D U P C 2
H25C H 0.503643 0.407964 0.978762 0.140 Uiso 0.519(17) 1 calc R U P C 2
H25D H 0.575290 0.377175 0.918001 0.140 Uiso 0.519(17) 1 calc R U P C 2
C26A C 0.835(4) 0.3673(8) 0.9856(10) 0.128(4) Uani 0.519(17) 1 d D U P C 2
H26C H 0.977481 0.373092 0.963358 0.154 Uiso 0.519(17) 1 calc R U P C 2
H26D H 0.866795 0.388587 1.024371 0.154 Uiso 0.519(17) 1 calc R U P C 2
C27A C 0.809(5) 0.3000(9) 0.9962(12) 0.156(6) Uani 0.519(17) 1 d D U P C 2
H27D H 0.657184 0.291986 1.012542 0.233 Uiso 0.519(17) 1 calc R U P C 2
H27E H 0.936614 0.285352 1.024378 0.233 Uiso 0.519(17) 1 calc R U P C 2
H27F H 0.816670 0.276375 0.958922 0.233 Uiso 0.519(17) 1 calc R U P C 2

loop_
_atom_site_aniso_label
_atom_site_aniso_U_11
_atom_site_aniso_U_22
_atom_site_aniso_U_33
_atom_site_aniso_U_23
_atom_site_aniso_U_13
_atom_site_aniso_U_12
S1 0.0583(11) 0.158(2) 0.0865(15) 0.0082(14) -0.0039(10) -0.0074(13)
O1 0.044(6) 0.180(12) 0.107(8) -0.003(8) 0.021(5) -0.041(7)
O2 0.065(7) 0.147(11) 0.091(8) 0.016(8) -0.016(6) -0.032(7)
C1 0.091(5) 0.112(5) 0.076(5) 0.021(5) -0.014(5) -0.031(4)
C2 0.109(5) 0.098(5) 0.078(6) 0.025(5) -0.020(5) -0.032(5)
C3 0.122(6) 0.087(5) 0.080(6) 0.024(5) -0.022(5) -0.026(5)
C4 0.117(6) 0.089(6) 0.083(7) 0.024(6) -0.028(6) -0.034(5)
C5 0.115(6) 0.102(6) 0.083(6) 0.016(5) -0.028(5) -0.039(5)
C6 0.104(5) 0.111(6) 0.079(5) 0.014(5) -0.018(5) -0.039(5)
C7 0.148(11) 0.105(9) 0.095(11) 0.042(9) -0.038(9) -0.019(9)
N1 0.057(3) 0.112(5) 0.078(4) 0.002(4) 0.005(3) 0.020(3)
C8 0.071(5) 0.113(7) 0.075(5) 0.001(5) -0.010(4) 0.021(4)
C9 0.065(4) 0.119(5) 0.093(5) -0.004(4) 0.005(4) 0.028(4)
Cl1 0.081(4) 0.114(5) 0.093(4) 0.013(3) 0.013(3) 0.037(3)
C10 0.065(4) 0.098(5) 0.086(5) -0.006(4) 0.014(4) 0.014(4)
C11 0.071(5) 0.092(5) 0.092(5) -0.007(4) 0.008(4) 0.007(4)
C12 0.071(5) 0.100(5) 0.094(5) -0.004(5) 0.007(4) 0.005(5)
C13 0.074(4) 0.108(5) 0.091(4) -0.013(4) 0.018(4) 0.004(4)
C14 0.074(5) 0.099(5) 0.093(5) -0.008(5) 0.022(4) 0.009(5)
C15 0.074(5) 0.101(5) 0.090(5) -0.007(5) 0.018(4) 0.014(5)
C16 0.081(4) 0.113(5) 0.093(5) -0.017(4) 0.026(4) 0.000(4)
C17 0.096(6) 0.115(6) 0.099(5) -0.018(5) 0.018(5) -0.003(5)
C18 0.098(6) 0.118(6) 0.099(5) -0.017(5) 0.012(5) -0.005(6)
C19 0.096(6) 0.115(7) 0.101(6) -0.014(6) 0.007(6) -0.005(6)
C20 0.094(6) 0.122(6) 0.104(6) -0.018(6) 0.003(5) -0.003(5)
C21 0.088(5) 0.116(5) 0.101(5) -0.016(5) 0.017(5) -0.003(5)
C22 0.079(4) 0.122(6) 0.081(5) 0.010(4) 0.009(4) 0.002(4)
C23 0.093(6) 0.126(6) 0.092(6) 0.007(5) 0.006(6) -0.017(6)
C24 0.106(7) 0.121(6) 0.100(6) 0.015(5) 0.005(7) -0.016(6)
C25 0.123(8) 0.129(6) 0.112(7) 0.025(6) 0.004(7) -0.020(7)
C26 0.135(9) 0.134(8) 0.128(9) 0.028(8) 0.006(8) -0.015(9)
C27 0.162(13) 0.165(12) 0.162(12) -0.008(12) 0.018(12) 0.002(13)
Cl1A 0.061(3) 0.157(7) 0.121(5) -0.016(4) -0.006(3) 0.031(3)
C10A 0.065(4) 0.099(5) 0.088(5) -0.006(4) 0.013(4) 0.014(4)
C11A 0.059(5) 0.090(5) 0.090(5) -0.007(5) 0.012(4) 0.008(5)
C12A 0.062(5) 0.089(5) 0.090(5) -0.008(5) 0.008(4) 0.004(5)
C13A 0.073(4) 0.107(5) 0.090(4) -0.012(4) 0.019(4) 0.005(4)
C14A 0.071(4) 0.104(5) 0.094(5) -0.009(4) 0.019(4) 0.003(4)
C15A 0.067(4) 0.099(5) 0.095(5) -0.008(4) 0.018(4) 0.009(4)
C16A 0.087(5) 0.113(5) 0.096(5) -0.019(4) 0.020(4) 0.001(4)
C17A 0.090(5) 0.112(5) 0.099(5) -0.021(5) 0.011(5) 0.001(5)
C18A 0.095(6) 0.121(6) 0.102(5) -0.020(5) 0.005(5) 0.000(5)
C19A 0.099(6) 0.127(7) 0.107(6) -0.023(6) 0.004(5) -0.003(6)
C20A 0.102(6) 0.127(6) 0.115(6) -0.018(6) 0.012(6) -0.011(6)
C21A 0.095(6) 0.123(6) 0.103(6) -0.019(6) 0.014(5) -0.001(5)
O1A 0.056(7) 0.190(13) 0.109(8) -0.011(9) 0.027(6) -0.048(8)
O2A 0.068(8) 0.146(11) 0.076(8) 0.015(8) -0.018(7) -0.025(9)
C1A 0.091(5) 0.113(5) 0.076(5) 0.022(5) -0.014(5) -0.031(5)
C2A 0.109(6) 0.092(6) 0.077(6) 0.029(5) -0.020(5) -0.030(5)
C3A 0.120(6) 0.088(6) 0.083(7) 0.028(6) -0.013(6) -0.032(6)
C4A 0.120(6) 0.090(5) 0.085(7) 0.024(6) -0.032(5) -0.036(5)
C5A 0.117(6) 0.101(6) 0.084(6) 0.018(5) -0.026(5) -0.040(5)
C6A 0.102(5) 0.108(6) 0.080(5) 0.015(5) -0.018(5) -0.038(5)
C7A 0.153(11) 0.102(9) 0.110(12) 0.034(10) -0.031(10) -0.035(9)
C23A 0.089(6) 0.125(6) 0.091(6) 0.007(5) 0.009(6) -0.017(5)
C24A 0.105(7) 0.121(6) 0.099(6) 0.016(5) 0.007(7) -0.017(6)
C25A 0.116(8) 0.125(6) 0.108(7) 0.021(6) 0.009(7) -0.020(7)
C26A 0.136(9) 0.127(7) 0.121(8) 0.033(7) 0.002(8) -0.018(8)
C27A 0.160(13) 0.148(11) 0.158(12) 0.017(11) 0.006(12) -0.016(12)

loop_
_atom_type_symbol
_atom_type_description
_atom_type_scat_dispersion_real
_atom_type_scat_dispersion_imag
_atom_type_scat_source
C C 0.0033 0.0016 'International Tables Vol C Tables 4.2.6.8 and 6.1.1.4'
H H 0.0000 0.0000 'International Tables Vol C Tables 4.2.6.8 and 6.1.1.4'
Cl Cl 0.1484 0.1585 'International Tables Vol C Tables 4.2.6.8 and 6.1.1.4'
N N 0.0061 0.0033 'International Tables Vol C Tables 4.2.6.8 and 6.1.1.4'
O O 0.0106 0.0060 'International Tables Vol C Tables 4.2.6.8 and 6.1.1.4'
S S 0.1246 0.1234 'International Tables Vol C Tables 4.2.6.8 and 6.1.1.4'

loop_
_geom_angle_atom_site_label_1
_geom_angle_atom_site_label_2
_geom_angle_atom_site_label_3
_geom_angle
_geom_angle_site_symmetry_1
_geom_angle_site_symmetry_3
_geom_angle_publ_flag
O1 S1 C1 108.2(6) . . ?
O1 S1 N1 95.8(8) . . ?
O2 S1 O1 120.8(7) . . ?
O2 S1 C1 109.4(7) . . ?
O2 S1 N1 114.6(10) . . ?
N1 S1 C1 106.7(11) . . ?
N1 S1 C1A 105.2(12) . . ?
O1A S1 N1 119.5(9) . . ?
O1A S1 C1A 105.4(7) . . ?
O2A S1 N1 98.4(11) . . ?
O2A S1 O1A 119.8(8) . . ?
O2A S1 C1A 107.3(6) . . ?
C2 C1 S1 120.5(8) . . ?
C2 C1 C6 119.5(11) . . ?
C6 C1 S1 119.6(11) . . ?
C1 C2 H2 119.1 . . ?
C1 C2 C3 121.9(12) . . ?
C3 C2 H2 119.1 . . ?
C2 C3 H3 120.9 . . ?
C2 C3 C4 118.2(13) . . ?
C4 C3 H3 120.9 . . ?
C3 C4 C7 119.3(15) . . ?
C5 C4 C3 119.2(13) . . ?
C5 C4 C7 121.5(15) . . ?
C4 C5 H5 118.5 . . ?
C4 C5 C6 123.0(13) . . ?
C6 C5 H5 118.5 . . ?
C1 C6 H6 120.9 . . ?
C5 C6 C1 118.1(13) . . ?
C5 C6 H6 120.9 . . ?
C4 C7 H7A 109.5 . . ?
C4 C7 H7B 109.5 . . ?
C4 C7 H7C 109.5 . . ?
H7A C7 H7B 109.5 . . ?
H7A C7 H7C 109.5 . . ?
H7B C7 H7C 109.5 . . ?
C8 N1 S1 114.4(5) . . ?
C8 N1 C22 113.5(6) . . ?
C22 N1 S1 117.2(5) . . ?
N1 C8 H8 117.7 . . ?
C9 C8 N1 124.6(7) . . ?
C9 C8 H8 117.7 . . ?
C8 C9 Cl1 120.4(7) . . ?
C8 C9 C10 127.6(7) . . ?
C8 C9 Cl1A 115.2(7) . . ?
C8 C9 C10A 122.4(8) . . ?
C10 C9 Cl1 110.9(6) . . ?
C10A C9 Cl1A 117.4(7) . . ?
C11 C10 C9 116.9(8) . . ?
C11 C10 C15 117.2(9) . . ?
C15 C10 C9 125.9(8) . . ?
C10 C11 H11 118.9 . . ?
C12 C11 C10 122.2(9) . . ?
C12 C11 H11 118.9 . . ?
C11 C12 H12 119.3 . . ?
C13 C12 C11 121.4(9) . . ?
C13 C12 H12 119.3 . . ?
C12 C13 C14 117.8(9) . . ?
C12 C13 C16 113.4(7) . . ?
C14 C13 C16 128.8(7) . . ?
C13 C14 H14 119.5 . . ?
C15 C14 C13 121.0(10) . . ?
C15 C14 H14 119.5 . . ?
C10 C15 H15 119.8 . . ?
C14 C15 C10 120.3(10) . . ?
C14 C15 H15 119.8 . . ?
C17 C16 C13 117.5(8) . . ?
C17 C16 C21 122.5(10) . . ?
C21 C16 C13 120.1(8) . . ?
C16 C17 H17 121.5 . . ?
C18 C17 C16 117.1(11) . . ?
C18 C17 H17 121.5 . . ?
C17 C18 H18 118.9 . . ?
C19 C18 C17 122.3(13) . . ?
C19 C18 H18 118.9 . . ?
C18 C19 H19 120.6 . . ?
C20 C19 C18 118.8(13) . . ?
C20 C19 H19 120.6 . . ?
C19 C20 H20 119.1 . . ?
C19 C20 C21 121.7(12) . . ?
C21 C20 H20 119.1 . . ?
C16 C21 H21 121.2 . . ?
C20 C21 C16 117.6(11) . . ?
C20 C21 H21 121.2 . . ?
N1 C22 H22A 110.3 . . ?
N1 C22 H22B 110.3 . . ?
N1 C22 H22C 108.0 . . ?
N1 C22 H22D 108.0 . . ?
N1 C22 C23 106.9(18) . . ?
N1 C22 C23A 117.2(17) . . ?
H22A C22 H22B 108.6 . . ?
H22C C22 H22D 107.3 . . ?
C23 C22 H22A 110.3 . . ?
C23 C22 H22B 110.3 . . ?
C23A C22 H22C 108.0 . . ?
C23A C22 H22D 108.0 . . ?
C22 C23 H23A 108.8 . . ?
C22 C23 H23B 108.8 . . ?
H23A C23 H23B 107.7 . . ?
C24 C23 C22 113.9(10) . . ?
C24 C23 H23A 108.8 . . ?
C24 C23 H23B 108.8 . . ?
C23 C24 H24A 108.8 . . ?
C23 C24 H24B 108.8 . . ?
C23 C24 C25 113.6(11) . . ?
H24A C24 H24B 107.7 . . ?
C25 C24 H24A 108.8 . . ?
C25 C24 H24B 108.8 . . ?
C24 C25 H25A 108.7 . . ?
C24 C25 H25B 108.7 . . ?
H25A C25 H25B 107.6 . . ?
C26 C25 C24 114.3(13) . . ?
C26 C25 H25A 108.7 . . ?
C26 C25 H25B 108.7 . . ?
C25 C26 H26A 107.0 . . ?
C25 C26 H26B 107.0 . . ?
H26A C26 H26B 106.7 . . ?
C27 C26 C25 121.3(18) . . ?
C27 C26 H26A 107.0 . . ?
C27 C26 H26B 107.0 . . ?
C26 C27 H27A 109.5 . . ?
C26 C27 H27B 109.5 . . ?
C26 C27 H27C 109.5 . . ?
H27A C27 H27B 109.5 . . ?
H27A C27 H27C 109.5 . . ?
H27B C27 H27C 109.5 . . ?
C11A C10A C9 119.1(8) . . ?
C11A C10A C15A 116.0(9) . . ?
C15A C10A C9 124.8(8) . . ?
C10A C11A H11A 119.2 . . ?
C12A C11A C10A 121.7(9) . . ?
C12A C11A H11A 119.2 . . ?
C11A C12A H12A 119.1 . . ?
C13A C12A C11A 121.9(9) . . ?
C13A C12A H12A 119.1 . . ?
C12A C13A C14A 115.6(9) . . ?
C12A C13A C16A 118.0(9) . . ?
C14A C13A C16A 125.8(9) . . ?
C13A C14A H14A 119.1 . . ?
C15A C14A C13A 121.8(10) . . ?
C15A C14A H14A 119.1 . . ?
C10A C15A H15A 119.8 . . ?
C14A C15A C10A 120.5(10) . . ?
C14A C15A H15A 119.8 . . ?
C17A C16A C13A 116.8(9) . . ?
C17A C16A C21A 119.9(10) . . ?
C21A C16A C13A 121.0(10) . . ?
C16A C17A H17A 121.0 . . ?
C18A C17A C16A 118.0(12) . . ?
C18A C17A H17A 121.0 . . ?
C17A C18A H18A 118.8 . . ?
C17A C18A C19A 122.4(13) . . ?
C19A C18A H18A 118.8 . . ?
C18A C19A H19A 120.7 . . ?
C20A C19A C18A 118.6(13) . . ?
C20A C19A H19A 120.7 . . ?
C19A C20A H20A 119.2 . . ?
C19A C20A C21A 121.7(13) . . ?
C21A C20A H20A 119.2 . . ?
C16A C21A H21A 121.3 . . ?
C20A C21A C16A 117.4(12) . . ?
C20A C21A H21A 121.3 . . ?
C2A C1A S1 121.4(9) . . ?
C2A C1A C6A 118.5(11) . . ?
C6A C1A S1 120.2(10) . . ?
C1A C2A H2A 118.8 . . ?
C1A C2A C3A 122.5(12) . . ?
C3A C2A H2A 118.8 . . ?
C2A C3A H3A 120.9 . . ?
C2A C3A C4A 118.2(13) . . ?
C4A C3A H3A 120.9 . . ?
C3A C4A C7A 119.6(16) . . ?
C5A C4A C3A 118.4(13) . . ?
C5A C4A C7A 121.9(15) . . ?
C4A C5A H5A 118.2 . . ?
C4A C5A C6A 123.5(14) . . ?
C6A C5A H5A 118.2 . . ?
C1A C6A H6A 120.8 . . ?
C5A C6A C1A 118.4(13) . . ?
C5A C6A H6A 120.8 . . ?
C4A C7A H7AA 109.5 . . ?
C4A C7A H7AB 109.5 . . ?
C4A C7A H7AC 109.5 . . ?
H7AA C7A H7AB 109.5 . . ?
H7AA C7A H7AC 109.5 . . ?
H7AB C7A H7AC 109.5 . . ?
C22 C23A H23C 108.7 . . ?
C22 C23A H23D 108.7 . . ?
H23C C23A H23D 107.6 . . ?
C24A C23A C22 114.1(9) . . ?
C24A C23A H23C 108.7 . . ?
C24A C23A H23D 108.7 . . ?
C23A C24A H24C 109.0 . . ?
C23A C24A H24D 109.0 . . ?
C23A C24A C25A 112.9(10) . . ?
H24C C24A H24D 107.8 . . ?
C25A C24A H24C 109.0 . . ?
C25A C24A H24D 109.0 . . ?
C24A C25A H25C 108.5 . . ?
C24A C25A H25D 108.5 . . ?
H25C C25A H25D 107.5 . . ?
C26A C25A C24A 115.0(13) . . ?
C26A C25A H25C 108.5 . . ?
C26A C25A H25D 108.5 . . ?
C25A C26A H26C 107.6 . . ?
C25A C26A H26D 107.6 . . ?
H26C C26A H26D 107.0 . . ?
C27A C26A C25A 118.9(17) . . ?
C27A C26A H26C 107.6 . . ?
C27A C26A H26D 107.6 . . ?
C26A C27A H27D 109.5 . . ?
C26A C27A H27E 109.5 . . ?
C26A C27A H27F 109.5 . . ?
H27D C27A H27E 109.5 . . ?
H27D C27A H27F 109.5 . . ?
H27E C27A H27F 109.5 . . ?

loop_
_geom_bond_atom_site_label_1
_geom_bond_atom_site_label_2
_geom_bond_distance
_geom_bond_site_symmetry_2
_geom_bond_publ_flag
S1 O1 1.470(8) . ?
S1 O2 1.443(9) . ?
S1 C1 1.728(10) . ?
S1 N1 1.652(7) . ?
S1 O1A 1.479(9) . ?
S1 O2A 1.447(8) . ?
S1 C1A 1.760(11) . ?
C1 C2 1.362(14) . ?
C1 C6 1.407(14) . ?
C2 H2 0.9300 . ?
C2 C3 1.386(14) . ?
C3 H3 0.9300 . ?
C3 C4 1.427(17) . ?
C4 C5 1.335(19) . ?
C4 C7 1.504(16) . ?
C5 H5 0.9300 . ?
C5 C6 1.386(16) . ?
C6 H6 0.9300 . ?
C7 H7A 0.9600 . ?
C7 H7B 0.9600 . ?
C7 H7C 0.9600 . ?
N1 C8 1.429(9) . ?
N1 C22 1.493(9) . ?
C8 H8 0.9300 . ?
C8 C9 1.323(10) . ?
C9 Cl1 1.780(8) . ?
C9 C10 1.481(11) . ?
C9 Cl1A 1.739(8) . ?
C9 C10A 1.455(11) . ?
C10 C11 1.386(8) . ?
C10 C15 1.412(8) . ?
C11 H11 0.9300 . ?
C11 C12 1.379(8) . ?
C12 H12 0.9300 . ?
C12 C13 1.371(8) . ?
C13 C14 1.411(8) . ?
C13 C16 1.518(12) . ?
C14 H14 0.9300 . ?
C14 C15 1.392(9) . ?
C15 H15 0.9300 . ?
C16 C17 1.394(8) . ?
C16 C21 1.398(9) . ?
C17 H17 0.9300 . ?
C17 C18 1.388(9) . ?
C18 H18 0.9300 . ?
C18 C19 1.384(9) . ?
C19 H19 0.9300 . ?
C19 C20 1.380(9) . ?
C20 H20 0.9300 . ?
C20 C21 1.389(9) . ?
C21 H21 0.9300 . ?
C22 H22A 0.9700 . ?
C22 H22B 0.9700 . ?
C22 H22C 0.9700 . ?
C22 H22D 0.9700 . ?
C22 C23 1.510(13) . ?
C22 C23A 1.498(13) . ?
C23 H23A 0.9700 . ?
C23 H23B 0.9700 . ?
C23 C24 1.487(13) . ?
C24 H24A 0.9700 . ?
C24 H24B 0.9700 . ?
C24 C25 1.551(15) . ?
C25 H25A 0.9700 . ?
C25 H25B 0.9700 . ?
C25 C26 1.492(18) . ?
C26 H26A 0.9700 . ?
C26 H26B 0.9700 . ?
C26 C27 1.375(17) . ?
C27 H27A 0.9600 . ?
C27 H27B 0.9600 . ?
C27 H27C 0.9600 . ?
C10A C11A 1.395(10) . ?
C10A C15A 1.417(10) . ?
C11A H11A 0.9300 . ?
C11A C12A 1.393(10) . ?
C12A H12A 0.9300 . ?
C12A C13A 1.365(10) . ?
C13A C14A 1.428(11) . ?
C13A C16A 1.521(12) . ?
C14A H14A 0.9300 . ?
C14A C15A 1.376(11) . ?
C15A H15A 0.9300 . ?
C16A C17A 1.397(11) . ?
C16A C21A 1.418(11) . ?
C17A H17A 0.9300 . ?
C17A C18A 1.382(11) . ?
C18A H18A 0.9300 . ?
C18A C19A 1.382(12) . ?
C19A H19A 0.9300 . ?
C19A C20A 1.375(12) . ?
C20A H20A 0.9300 . ?
C20A C21A 1.397(11) . ?
C21A H21A 0.9300 . ?
C1A C2A 1.360(14) . ?
C1A C6A 1.406(14) . ?
C2A H2A 0.9300 . ?
C2A C3A 1.395(14) . ?
C3A H3A 0.9300 . ?
C3A C4A 1.426(17) . ?
C4A C5A 1.331(19) . ?
C4A C7A 1.509(16) . ?
C5A H5A 0.9300 . ?
C5A C6A 1.395(16) . ?
C6A H6A 0.9300 . ?
C7A H7AA 0.9600 . ?
C7A H7AB 0.9600 . ?
C7A H7AC 0.9600 . ?
C23A H23C 0.9700 . ?
C23A H23D 0.9700 . ?
C23A C24A 1.491(13) . ?
C24A H24C 0.9700 . ?
C24A H24D 0.9700 . ?
C24A C25A 1.546(14) . ?
C25A H25C 0.9700 . ?
C25A H25D 0.9700 . ?
C25A C26A 1.492(18) . ?
C26A H26C 0.9700 . ?
C26A H26D 0.9700 . ?
C26A C27A 1.400(17) . ?
C27A H27D 0.9600 . ?
C27A H27E 0.9600 . ?
C27A H27F 0.9600 . ?

loop_
_geom_torsion_atom_site_label_1
_geom_torsion_atom_site_label_2
_geom_torsion_atom_site_label_3
_geom_torsion_atom_site_label_4
_geom_torsion
_geom_torsion_site_symmetry_1
_geom_torsion_site_symmetry_2
_geom_torsion_site_symmetry_3
_geom_torsion_site_symmetry_4
_geom_torsion_publ_flag
S1 C1 C2 C3 -175.4(18) . . . . ?
S1 C1 C6 C5 178.1(16) . . . . ?
S1 N1 C8 C9 101.6(8) . . . . ?
S1 N1 C22 C23 -149.9(10) . . . . ?
S1 N1 C22 C23A -154.2(10) . . . . ?
S1 C1A C2A C3A -171.9(19) . . . . ?
S1 C1A C6A C5A 173(2) . . . . ?
O1 S1 C1 C2 -166(2) . . . . ?
O1 S1 C1 C6 22(3) . . . . ?
O1 S1 N1 C8 -50.7(7) . . . . ?
O1 S1 N1 C22 172.7(7) . . . . ?
O2 S1 C1 C2 -32(3) . . . . ?
O2 S1 C1 C6 155(2) . . . . ?
O2 S1 N1 C8 -178.5(8) . . . . ?
O2 S1 N1 C22 44.9(9) . . . . ?
C1 S1 N1 C8 60.2(7) . . . . ?
C1 S1 N1 C22 -76.4(7) . . . . ?
C1 C2 C3 C4 0(3) . . . . ?
C2 C1 C6 C5 6(3) . . . . ?
C2 C3 C4 C5 1(3) . . . . ?
C2 C3 C4 C7 -177.9(18) . . . . ?
C3 C4 C5 C6 2(3) . . . . ?
C4 C5 C6 C1 -5(3) . . . . ?
C6 C1 C2 C3 -3(3) . . . . ?
C7 C4 C5 C6 -179.3(18) . . . . ?
N1 S1 C1 C2 92(2) . . . . ?
N1 S1 C1 C6 -80(2) . . . . ?
N1 S1 C1A C2A 76(3) . . . . ?
N1 S1 C1A C6A -104(2) . . . . ?
N1 C8 C9 Cl1 11.0(12) . . . . ?
N1 C8 C9 C10 178.3(6) . . . . ?
N1 C8 C9 Cl1A -17.6(12) . . . . ?
N1 C8 C9 C10A -171.7(11) . . . . ?
N1 C22 C23 C24 70(3) . . . . ?
N1 C22 C23A C24A 68(3) . . . . ?
C8 N1 C22 C23 73.1(12) . . . . ?
C8 N1 C22 C23A 68.8(12) . . . . ?
C8 C9 C10 C11 26.9(9) . . . . ?
C8 C9 C10 C15 -153.7(8) . . . . ?
C8 C9 C10A C11A -31(2) . . . . ?
C8 C9 C10A C15A 145.7(13) . . . . ?
C9 C10 C11 C12 179.2(3) . . . . ?
C9 C10 C15 C14 -179.3(5) . . . . ?
C9 C10A C11A C12A -172.3(14) . . . . ?
C9 C10A C15A C14A 171.8(15) . . . . ?
Cl1 C9 C10 C11 -164.8(5) . . . . ?
Cl1 C9 C10 C15 14.6(6) . . . . ?
C10 C11 C12 C13 -0.2(3) . . . . ?
C11 C10 C15 C14 0.1(6) . . . . ?
C11 C12 C13 C14 0.7(6) . . . . ?
C11 C12 C13 C16 -179.4(3) . . . . ?
C12 C13 C14 C15 -0.9(9) . . . . ?
C12 C13 C16 C17 89.3(7) . . . . ?
C12 C13 C16 C21 -90.2(7) . . . . ?
C13 C14 C15 C10 0.4(9) . . . . ?
C13 C16 C17 C18 180.0(3) . . . . ?
C13 C16 C21 C20 -179.4(5) . . . . ?
C14 C13 C16 C17 -90.8(8) . . . . ?
C14 C13 C16 C21 89.7(9) . . . . ?
C15 C10 C11 C12 -0.3(3) . . . . ?
C16 C13 C14 C15 179.3(6) . . . . ?
C16 C17 C18 C19 -0.2(3) . . . . ?
C17 C16 C21 C20 1.1(6) . . . . ?
C17 C18 C19 C20 0.2(6) . . . . ?
C18 C19 C20 C21 0.4(9) . . . . ?
C19 C20 C21 C16 -1.1(8) . . . . ?
C21 C16 C17 C18 -0.5(3) . . . . ?
C22 N1 C8 C9 -120.1(9) . . . . ?
C22 C23 C24 C25 -176(3) . . . . ?
C22 C23A C24A C25A -176(3) . . . . ?
C23 C24 C25 C26 174(3) . . . . ?
C24 C25 C26 C27 -177(3) . . . . ?
Cl1A C9 C10A C11A 175.3(12) . . . . ?
Cl1A C9 C10A C15A -8(2) . . . . ?
C10A C11A C12A C13A 3(3) . . . . ?
C11A C10A C15A C14A -11(3) . . . . ?
C11A C12A C13A C14A -15(2) . . . . ?
C11A C12A C13A C16A 173.7(13) . . . . ?
C12A C13A C14A C15A 14(2) . . . . ?
C12A C13A C16A C17A 95.0(18) . . . . ?
C12A C13A C16A C21A -101.9(19) . . . . ?
C13A C14A C15A C10A -1(3) . . . . ?
C13A C16A C17A C18A 177.7(14) . . . . ?
C13A C16A C21A C20A -179.6(13) . . . . ?
C14A C13A C16A C17A -75(2) . . . . ?
C14A C13A C16A C21A 88(2) . . . . ?
C15A C10A C11A C12A 11(3) . . . . ?
C16A C13A C14A C15A -175.4(13) . . . . ?
C16A C17A C18A C19A -4(3) . . . . ?
C17A C16A C21A C20A -17(2) . . . . ?
C17A C18A C19A C20A -3(3) . . . . ?
C18A C19A C20A C21A 0(3) . . . . ?
C19A C20A C21A C16A 10(3) . . . . ?
C21A C16A C17A C18A 14(3) . . . . ?
O1A S1 N1 C8 -48.1(9) . . . . ?
O1A S1 N1 C22 175.3(8) . . . . ?
O1A S1 C1A C2A -157(2) . . . . ?
O1A S1 C1A C6A 24(3) . . . . ?
O2A S1 N1 C8 -179.5(8) . . . . ?
O2A S1 N1 C22 43.9(8) . . . . ?
O2A S1 C1A C2A -28(3) . . . . ?
O2A S1 C1A C6A 152(3) . . . . ?
C1A S1 N1 C8 69.9(7) . . . . ?
C1A S1 N1 C22 -66.7(7) . . . . ?
C1A C2A C3A C4A -3(3) . . . . ?
C2A C1A C6A C5A -6(4) . . . . ?
C2A C3A C4A C5A -4(3) . . . . ?
C2A C3A C4A C7A 177.2(18) . . . . ?
C3A C4A C5A C6A 6(3) . . . . ?
C4A C5A C6A C1A -1(3) . . . . ?
C6A C1A C2A C3A 8(4) . . . . ?
C7A C4A C5A C6A -176(2) . . . . ?
C23A C24A C25A C26A 180(2) . . . . ?
C24A C25A C26A C27A -166(2) . . . . ?
